data_7208233
loop_
_publ_author_name
'Li, Chao'
'Jiao, Cheng-Qi'
'Sun, Zhen-Gang'
'Chen, Kai'
'Wang, Cheng-Lin'
'Zhu, Yan-Yu'
'Zhu, Jiang'
'Zhao, Yan'
'Zheng, Ming-Jing'
'Sun, Shou-Hui'
'Chu, Wei'
'Tian, Hui'

_publ_section_title
;
 Synthesis, structures and surface photovoltage properties of four novel
 metal phosphonates with a 3D supramolecular structure
;
_journal_issue 17
_journal_name_full CrystEngComm
_journal_page_first 5479
_journal_paper_doi 10.1039/c2ce25249j
_journal_volume 14
_journal_year 2012
_chemical_formula_sum 'C8 H11 Co1.5 N O10 P2'
_chemical_formula_weight 431.51
_chemical_name_systematic
;
?
;
_space_group_IT_number 2
_symmetry_cell_setting triclinic
_symmetry_space_group_name_Hall '-P 1'
_symmetry_space_group_name_H-M 'P -1'
_atom_sites_solution_hydrogens geom
_atom_sites_solution_primary direct
_atom_sites_solution_secondary difmap
_audit_creation_method SHELXL-97
_cell_angle_alpha 100.295(3)
_cell_angle_beta 109.135(2)
_cell_angle_gamma 110.215(2)
_cell_formula_units_Z 2
_cell_length_a 8.9878(13)
_cell_length_b 8.9936(13)
_cell_length_c 9.906(2)
_cell_measurement_reflns_used 1121
_cell_measurement_temperature 295(2)
_cell_measurement_theta_max 26.47
_cell_measurement_theta_min 2.30
_cell_volume 670.28(19)
_computing_cell_refinement 'Bruker SMART'
_computing_data_collection 'Bruker SMART'
_computing_data_reduction 'Bruker SHELXTL'
_computing_molecular_graphics 'Bruker SHELXTL'
_computing_publication_material 'Bruker SHELXTL'
_computing_structure_refinement 'SHELXL-97 (Sheldrick, 1997)'
_computing_structure_solution 'SHELXS-97 (Sheldrick, 1990)'
_diffrn_ambient_temperature 295(2)
_diffrn_measured_fraction_theta_full 0.976
_diffrn_measured_fraction_theta_max 0.976
_diffrn_measurement_device_type 'Smart Apex II CCD'
_diffrn_measurement_method 'omega scans'
_diffrn_radiation_monochromator graphite
_diffrn_radiation_source 'fine-focus sealed tube'
_diffrn_radiation_type MoK\a
_diffrn_radiation_wavelength 0.71073
_diffrn_reflns_av_R_equivalents 0.0214
_diffrn_reflns_av_sigmaI/netI 0.0493
_diffrn_reflns_limit_h_max 11
_diffrn_reflns_limit_h_min -11
_diffrn_reflns_limit_k_max 5
_diffrn_reflns_limit_k_min -11
_diffrn_reflns_limit_l_max 11
_diffrn_reflns_limit_l_min -12
_diffrn_reflns_number 3806
_diffrn_reflns_theta_full 26.50
_diffrn_reflns_theta_max 26.50
_diffrn_reflns_theta_min 2.30
_diffrn_standards_decay_% 0
_diffrn_standards_interval_count 0
_diffrn_standards_interval_time 0
_diffrn_standards_number 0
_exptl_absorpt_coefficient_mu 2.172
_exptl_absorpt_correction_T_max 0.9067
_exptl_absorpt_correction_T_min 0.8506
_exptl_absorpt_correction_type empirical
_exptl_absorpt_process_details sadabs
_exptl_crystal_colour purple
_exptl_crystal_density_diffrn 2.138
_exptl_crystal_density_method 'not measured'
_exptl_crystal_description block
_exptl_crystal_F_000 433
_exptl_crystal_size_max 0.08
_exptl_crystal_size_mid 0.06
_exptl_crystal_size_min 0.05
_refine_diff_density_max 0.531
_refine_diff_density_min -0.468
_refine_diff_density_rms 0.107
_refine_ls_extinction_method none
_refine_ls_goodness_of_fit_ref 1.031
_refine_ls_hydrogen_treatment constr
_refine_ls_matrix_type full
_refine_ls_number_parameters 205
_refine_ls_number_reflns 2718
_refine_ls_number_restraints 0
_refine_ls_restrained_S_all 1.031
_refine_ls_R_factor_all 0.0524
_refine_ls_R_factor_gt 0.0394
_refine_ls_shift/su_max 0.001
_refine_ls_shift/su_mean 0.000
_refine_ls_structure_factor_coef Fsqd
_refine_ls_weighting_details 'calc w=1/[\s^2^(Fo^2^)+(0.0465P)^2^+0.4884P] where P=(Fo^2^+2Fc^2^)/3'
_refine_ls_weighting_scheme calc
_refine_ls_wR_factor_gt 0.0907
_refine_ls_wR_factor_ref 0.0990
_reflns_number_gt 2170
_reflns_number_total 2718
_reflns_threshold_expression >2sigma(I)
_cod_data_source_file c2ce25249j.txt
_cod_data_source_block szg172
_cod_depositor_comments
;
The following automatic conversions were performed:

'_symmetry_cell_setting' value 'Triclinic' changed to 'triclinic'
according to /home/saulius/struct/CIF-dictionaries/cif_core.dic
dictionary named 'cif_core.dic' version 2.4.1 from 2010-06-29.

Automatic conversion script
Id: cif_fix_values 1891 2012-01-12 08:04:46Z andrius 
;
_cod_original_cell_volume 670.2(2)
_cod_original_sg_symbol_H-M 'P-1 '
_cod_original_formula_sum 'C8 H11 Co1.50 N O10 P2'
_cod_database_code 7208233

loop_
_symmetry_equiv_pos_as_xyz
'x, y, z'
'-x, -y, -z'

loop_
_atom_site_label
_atom_site_type_symbol
_atom_site_fract_x
_atom_site_fract_y
_atom_site_fract_z
_atom_site_U_iso_or_equiv
_atom_site_adp_type
_atom_site_occupancy
_atom_site_symmetry_multiplicity
_atom_site_calc_flag
_atom_site_refinement_flags
Co1 Co 1.25683(7) 1.23820(7) 0.52282(6) 0.01987(16) Uani 1 1 d .
Co2 Co 1.0000 1.0000 0.0000 0.01757(19) Uani 1 2 d S
P1 P 1.27577(12) 0.96318(13) 0.30286(10) 0.0167(2) Uani 1 1 d .
P2 P 0.91194(12) 0.89285(12) 0.26377(10) 0.0149(2) Uani 1 1 d .
O1 O 1.3931(3) 0.8733(4) 0.2886(3) 0.0246(6) Uani 1 1 d .
H1A H 1.4639 0.8872 0.3766 0.037 Uiso 1 1 d R
O2 O 1.2257(3) 1.0194(4) 0.1686(3) 0.0240(6) Uani 1 1 d .
O3 O 1.3717(3) 1.1023(3) 0.4566(3) 0.0214(6) Uani 1 1 d .
O4 O 1.0036(3) 1.0722(3) 0.3748(3) 0.0200(6) Uani 1 1 d .
O5 O 0.7567(3) 0.7816(3) 0.2878(3) 0.0199(6) Uani 1 1 d .
O6 O 0.8498(3) 0.8823(3) 0.0995(3) 0.0209(6) Uani 1 1 d .
O7 O 1.1192(4) 0.7794(3) 0.4459(3) 0.0240(6) Uani 1 1 d .
H7A H 1.0788 0.8268 0.4972 0.036 Uiso 1 1 d R
O8 O 1.2726(4) 1.3948(4) 0.4000(3) 0.0278(7) Uani 1 1 d .
O9 O 1.4734(4) 1.5650(4) 0.3416(3) 0.0281(7) Uani 1 1 d .
O10 O 1.0156(4) 1.2320(4) 0.1205(3) 0.0299(7) Uani 1 1 d .
H10B H 0.9205 1.2142 0.1295 0.036 Uiso 1 1 d R
H10A H 1.1005 1.2731 0.2077 0.045 Uiso 1 1 d R
N1 N 0.5490(4) 0.3213(5) -0.0036(4) 0.0307(9) Uani 1 1 d .
H1B H 0.4557 0.2867 -0.0923 0.037 Uiso 1 1 d R
C1 C 1.0766(5) 0.8085(5) 0.3023(4) 0.0182(8) Uani 1 1 d .
C2 C 1.0168(5) 0.6402(5) 0.1807(4) 0.0221(9) Uani 1 1 d .
H2A H 1.1065 0.6030 0.2098 0.026 Uiso 1 1 d R
H2B H 1.0061 0.6593 0.0862 0.026 Uiso 1 1 d R
C3 C 0.8446(5) 0.5020(5) 0.1542(4) 0.0204(8) Uani 1 1 d .
C4 C 0.8283(5) 0.4254(5) 0.2620(5) 0.0261(9) Uani 1 1 d .
H4A H 0.9280 0.4608 0.3562 0.031 Uiso 1 1 d R
C5 C 0.6703(6) 0.2969(6) 0.2336(5) 0.0361(11) Uani 1 1 d .
H5B H 0.6589 0.2464 0.3093 0.043 Uiso 1 1 d R
C6 C 0.5300(6) 0.2467(6) 0.0975(5) 0.0367(11) Uani 1 1 d .
H6A H 0.4192 0.1579 0.0758 0.044 Uiso 1 1 d R
C7 C 0.6994(5) 0.4439(5) 0.0190(5) 0.0268(9) Uani 1 1 d .
H7B H 0.7064 0.4932 -0.0584 0.032 Uiso 1 1 d R
C8 C 1.4285(5) 1.4900(5) 0.4251(4) 0.0222(9) Uani 1 1 d .

loop_
_atom_site_aniso_label
_atom_site_aniso_U_11
_atom_site_aniso_U_22
_atom_site_aniso_U_33
_atom_site_aniso_U_23
_atom_site_aniso_U_13
_atom_site_aniso_U_12
Co1 0.0193(3) 0.0204(3) 0.0173(3) 0.0072(2) 0.0086(2) 0.0045(2)
Co2 0.0153(4) 0.0237(4) 0.0141(4) 0.0092(3) 0.0063(3) 0.0073(3)
P1 0.0123(5) 0.0211(5) 0.0137(5) 0.0057(4) 0.0038(4) 0.0055(4)
P2 0.0125(5) 0.0184(5) 0.0121(5) 0.0058(4) 0.0053(4) 0.0045(4)
O1 0.0192(14) 0.0333(17) 0.0164(13) 0.0030(12) 0.0031(11) 0.0128(13)
O2 0.0151(14) 0.0330(17) 0.0217(14) 0.0152(13) 0.0070(11) 0.0058(13)
O3 0.0167(13) 0.0250(16) 0.0152(13) 0.0028(11) 0.0022(11) 0.0073(12)
O4 0.0165(13) 0.0200(15) 0.0191(14) 0.0048(11) 0.0071(11) 0.0043(12)
O5 0.0158(13) 0.0250(15) 0.0165(13) 0.0086(11) 0.0079(11) 0.0043(12)
O6 0.0154(13) 0.0295(16) 0.0162(13) 0.0096(12) 0.0069(11) 0.0067(12)
O7 0.0284(15) 0.0289(16) 0.0182(14) 0.0118(12) 0.0104(12) 0.0137(13)
O8 0.0204(15) 0.0274(17) 0.0270(16) 0.0140(13) 0.0058(12) 0.0023(13)
O9 0.0274(16) 0.0272(17) 0.0205(14) 0.0120(13) 0.0082(12) 0.0015(13)
O10 0.0312(17) 0.0317(18) 0.0220(15) 0.0072(13) 0.0069(13) 0.0135(14)
N1 0.0183(18) 0.033(2) 0.0270(19) 0.0045(16) 0.0015(15) 0.0064(16)
C1 0.0158(18) 0.020(2) 0.0186(19) 0.0095(16) 0.0072(15) 0.0064(16)
C2 0.022(2) 0.021(2) 0.022(2) 0.0076(17) 0.0107(17) 0.0073(18)
C3 0.0185(19) 0.017(2) 0.021(2) 0.0010(16) 0.0075(16) 0.0073(17)
C4 0.019(2) 0.026(2) 0.023(2) 0.0082(18) 0.0038(17) 0.0028(18)
C5 0.031(3) 0.037(3) 0.039(3) 0.021(2) 0.016(2) 0.009(2)
C6 0.024(2) 0.035(3) 0.045(3) 0.017(2) 0.014(2) 0.004(2)
C7 0.029(2) 0.027(2) 0.023(2) 0.0089(18) 0.0120(18) 0.0099(19)
C8 0.026(2) 0.017(2) 0.018(2) 0.0031(16) 0.0083(17) 0.0061(18)

loop_
_atom_type_symbol
_atom_type_description
_atom_type_scat_dispersion_real
_atom_type_scat_dispersion_imag
_atom_type_scat_source
C C 0.0033 0.0016 'International Tables Vol C Tables 4.2.6.8 and 6.1.1.4'
H H 0.0000 0.0000 'International Tables Vol C Tables 4.2.6.8 and 6.1.1.4'
N N 0.0061 0.0033 'International Tables Vol C Tables 4.2.6.8 and 6.1.1.4'
O O 0.0106 0.0060 'International Tables Vol C Tables 4.2.6.8 and 6.1.1.4'
P P 0.1023 0.0942 'International Tables Vol C Tables 4.2.6.8 and 6.1.1.4'
Co Co 0.3494 0.9721 'International Tables Vol C Tables 4.2.6.8 and 6.1.1.4'

loop_
_geom_angle_atom_site_label_1
_geom_angle_atom_site_label_2
_geom_angle_atom_site_label_3
_geom_angle
_geom_angle_site_symmetry_1
_geom_angle_site_symmetry_3
O5 Co1 O3 110.90(11) 2_776 .
O5 Co1 O8 142.50(12) 2_776 .
O3 Co1 O8 102.54(12) . .
O5 Co1 O4 98.81(11) 2_776 .
O3 Co1 O4 96.67(11) . .
O8 Co1 O4 93.54(11) . .
O5 Co1 O9 88.06(11) 2_776 2_886
O3 Co1 O9 84.58(11) . 2_886
O8 Co1 O9 78.50(11) . 2_886
O4 Co1 O9 172.01(11) . 2_886
O6 Co2 O6 180.0 2_775 .
O6 Co2 O2 88.85(10) 2_775 .
O6 Co2 O2 91.15(10) . .
O6 Co2 O2 91.15(10) 2_775 2_775
O6 Co2 O2 88.85(10) . 2_775
O2 Co2 O2 180.0 . 2_775
O6 Co2 O10 91.87(11) 2_775 .
O6 Co2 O10 88.13(11) . .
O2 Co2 O10 94.60(11) . .
O2 Co2 O10 85.40(11) 2_775 .
O6 Co2 O10 88.13(11) 2_775 2_775
O6 Co2 O10 91.87(11) . 2_775
O2 Co2 O10 85.40(11) . 2_775
O2 Co2 O10 94.60(11) 2_775 2_775
O10 Co2 O10 180.000(1) . 2_775
O2 P1 O3 115.29(17) . .
O2 P1 O1 108.69(16) . .
O3 P1 O1 108.76(15) . .
O2 P1 C1 109.15(16) . .
O3 P1 C1 107.07(16) . .
O1 P1 C1 107.63(17) . .
O6 P2 O4 113.89(16) . .
O6 P2 O5 108.65(15) . .
O4 P2 O5 111.86(15) . .
O6 P2 C1 107.24(16) . .
O4 P2 C1 106.22(16) . .
O5 P2 C1 108.75(16) . .
P1 O1 H1A 109.2 . .
P1 O2 Co2 138.89(16) . .
P1 O3 Co1 120.81(15) . .
P2 O4 Co1 136.07(17) . .
P2 O5 Co1 128.86(15) . 2_776
P2 O6 Co2 126.33(15) . .
C1 O7 H7A 109.2 . .
C8 O8 Co1 114.1(3) . .
C8 O9 Co1 107.7(2) . 2_886
Co2 O10 H10B 109.4 . .
Co2 O10 H10A 109.3 . .
H10B O10 H10A 109.7 . .
C6 N1 C7 123.3(4) . .
C6 N1 H1B 118.3 . .
C7 N1 H1B 118.4 . .
O7 C1 C2 106.7(3) . .
O7 C1 P2 112.3(2) . .
C2 C1 P2 113.0(3) . .
O7 C1 P1 109.3(2) . .
C2 C1 P1 107.8(3) . .
P2 C1 P1 107.6(2) . .
C3 C2 C1 115.1(3) . .
C3 C2 H2A 109.2 . .
C1 C2 H2A 108.1 . .
C3 C2 H2B 108.0 . .
C1 C2 H2B 108.9 . .
H2A C2 H2B 107.2 . .
C4 C3 C7 117.6(4) . .
C4 C3 C2 121.6(4) . .
C7 C3 C2 120.7(4) . .
C3 C4 C5 120.5(4) . .
C3 C4 H4A 119.6 . .
C5 C4 H4A 119.9 . .
C6 C5 C4 119.0(4) . .
C6 C5 H5B 120.8 . .
C4 C5 H5B 120.2 . .
N1 C6 C5 119.4(4) . .
N1 C6 H6A 120.4 . .
C5 C6 H6A 120.2 . .
N1 C7 C3 120.2(4) . .
N1 C7 H7B 120.0 . .
C3 C7 H7B 119.8 . .
O9 C8 O8 126.4(4) . .
O9 C8 C8 118.5(4) . 2_886
O8 C8 C8 115.1(4) . 2_886

loop_
_geom_bond_atom_site_label_1
_geom_bond_atom_site_label_2
_geom_bond_distance
_geom_bond_site_symmetry_2
Co1 O5 1.954(3) 2_776
Co1 O3 2.005(3) .
Co1 O8 2.018(3) .
Co1 O4 2.059(3) .
Co1 O9 2.206(3) 2_886
Co2 O6 2.043(3) 2_775
Co2 O6 2.043(3) .
Co2 O2 2.089(3) .
Co2 O2 2.089(3) 2_775
Co2 O10 2.144(3) .
Co2 O10 2.144(3) 2_775
P1 O2 1.495(3) .
P1 O3 1.530(3) .
P1 O1 1.559(3) .
P1 C1 1.846(4) .
P2 O6 1.511(3) .
P2 O4 1.531(3) .
P2 O5 1.531(3) .
P2 C1 1.850(4) .
O1 H1A 0.8502 .
O5 Co1 1.954(3) 2_776
O7 C1 1.444(4) .
O7 H7A 0.8493 .
O8 C8 1.274(5) .
O9 C8 1.238(5) .
O9 Co1 2.206(3) 2_886
O10 H10B 0.8518 .
O10 H10A 0.8511 .
N1 C6 1.325(6) .
N1 C7 1.333(5) .
N1 H1B 0.9007 .
C1 C2 1.547(5) .
C2 C3 1.515(5) .
C2 H2A 0.9557 .
C2 H2B 0.9611 .
C3 C4 1.390(6) .
C3 C7 1.380(5) .
C4 C5 1.385(6) .
C4 H4A 0.9607 .
C5 C6 1.373(6) .
C5 H5B 0.9597 .
C6 H6A 0.9612 .
C7 H7B 0.9596 .
C8 C8 1.543(8) 2_886
